data_7044719
loop_
_publ_author_name
'pappuru, sreenath'
'Chakraborty, Debashis'
'V, Ramkumar'

_publ_section_title
;
 Synthesis and Characterization of Benzotriazole or Benzoxazole Phenoxide
 Ligands Supported Nb and Ta Metal Complexes and their Application for the
 Synthesis of Hyperbranched Polyglycerols by Ring-Opening Polymerisation
 of Glycidol
;
_journal_name_full 'Dalton Transactions'
_journal_paper_doi 10.1039/C7DT02839C
_journal_year 2017
_chemical_formula_sum 'C84 H96 Cl4 N4 Nb4 O14'
_chemical_formula_weight 1899.08
_space_group_crystal_system monoclinic
_space_group_IT_number 15
_space_group_name_Hall '-C 2yc'
_space_group_name_H-M_alt 'C 1 2/c 1'
_symmetry_space_group_name_Hall '-C 2yc'
_symmetry_space_group_name_H-M 'C 1 2/c 1'
_atom_sites_solution_hydrogens geom
_audit_creation_method SHELXL-2014/7
_audit_update_record
;
2017-11-01 deposited with the CCDC.
2017-11-07 downloaded from the CCDC.
;
_cell_angle_alpha 90
_cell_angle_beta 133.7840(10)
_cell_angle_gamma 90
_cell_formula_units_Z 4
_cell_length_a 27.8788(9)
_cell_length_b 27.1666(10)
_cell_length_c 19.8149(11)
_cell_measurement_reflns_used 7532
_cell_measurement_temperature 296(2)
_cell_measurement_theta_max 21.71
_cell_measurement_theta_min 2.39
_cell_volume 10834.5(8)
_computing_cell_refinement 'Bruker SAINT'
_computing_data_collection 'Bruker APEX2'
_computing_data_reduction 'Bruker SAINT'
_computing_molecular_graphics 'Bruker SHELXTL'
_computing_publication_material 'Bruker SHELXTL'
_computing_structure_refinement 'SHELXL-2014/7 (Sheldrick, 2014)'
_computing_structure_solution 'SHELXS-97 (Sheldrick 2008)'
_diffrn_ambient_temperature 296(2)
_diffrn_measured_fraction_theta_full 0.986
_diffrn_measured_fraction_theta_max 0.986
_diffrn_measurement_device_type 'Bruker APEX-II CCD'
_diffrn_measurement_method '\f and \w scans'
_diffrn_radiation_type MoK\a
_diffrn_radiation_wavelength 0.71073
_diffrn_reflns_av_R_equivalents 0.0391
_diffrn_reflns_av_unetI/netI 0.0399
_diffrn_reflns_Laue_measured_fraction_full 0.986
_diffrn_reflns_Laue_measured_fraction_max 0.986
_diffrn_reflns_limit_h_max 29
_diffrn_reflns_limit_h_min -28
_diffrn_reflns_limit_k_max 28
_diffrn_reflns_limit_k_min -23
_diffrn_reflns_limit_l_max 17
_diffrn_reflns_limit_l_min -20
_diffrn_reflns_number 24020
_diffrn_reflns_point_group_measured_fraction_full 0.986
_diffrn_reflns_point_group_measured_fraction_max 0.986
_diffrn_reflns_theta_full 21.865
_diffrn_reflns_theta_max 21.865
_diffrn_reflns_theta_min 2.024
_exptl_absorpt_coefficient_mu 0.561
_exptl_absorpt_correction_T_max 0.916
_exptl_absorpt_correction_T_min 0.873
_exptl_absorpt_correction_type multi-scan
_exptl_absorpt_process_details 'SADABS (Bruker,2014)'
_exptl_crystal_colour Yellow
_exptl_crystal_density_diffrn 1.164
_exptl_crystal_description Block
_exptl_crystal_F_000 3888
_exptl_crystal_size_max 0.250
_exptl_crystal_size_mid 0.200
_exptl_crystal_size_min 0.160
_refine_diff_density_max 0.475
_refine_diff_density_min -0.330
_refine_diff_density_rms 0.062
_refine_ls_extinction_method none
_refine_ls_goodness_of_fit_ref 1.004
_refine_ls_hydrogen_treatment constr
_refine_ls_matrix_type full
_refine_ls_number_parameters 528
_refine_ls_number_reflns 6455
_refine_ls_number_restraints 49
_refine_ls_restrained_S_all 1.010
_refine_ls_R_factor_all 0.0453
_refine_ls_R_factor_gt 0.0339
_refine_ls_shift/su_max 0.013
_refine_ls_shift/su_mean 0.000
_refine_ls_structure_factor_coef Fsqd
_refine_ls_weighting_details 'w=1/[\s^2^(Fo^2^)+(0.0373P)^2^+21.7839P] where P=(Fo^2^+2Fc^2^)/3'
_refine_ls_weighting_scheme calc
_refine_ls_wR_factor_gt 0.0786
_refine_ls_wR_factor_ref 0.0827
_reflns_Friedel_coverage 0.000
_reflns_number_gt 5153
_reflns_number_total 6455
_reflns_threshold_expression 'I > 2\s(I)'
_cod_data_source_file c7dt02839c2.cif
_cod_data_source_block tbu_nb_sq
_cod_database_code 7044719
_shelx_shelxl_version_number 2014/7
_shelx_space_group_comment
;
The symmetry employed for this shelxl refinement is uniquely defined
by the following loop, which should always be used as a source of
symmetry information in preference to the above space-group names.
They are only intended as comments.
;
_shelx_estimated_absorpt_t_min 0.873
_shelx_estimated_absorpt_t_max 0.916

loop_
_space_group_symop_operation_xyz
'x, y, z'
'-x, y, -z+1/2'
'x+1/2, y+1/2, z'
'-x+1/2, y+1/2, -z+1/2'
'-x, -y, -z'
'x, -y, z-1/2'
'-x+1/2, -y+1/2, -z'
'x+1/2, -y+1/2, z-1/2'

loop_
_atom_site_label
_atom_site_type_symbol
_atom_site_fract_x
_atom_site_fract_y
_atom_site_fract_z
_atom_site_U_iso_or_equiv
_atom_site_adp_type
_atom_site_occupancy
_atom_site_site_symmetry_order
_atom_site_calc_flag
_atom_site_refinement_flags_posn
_atom_site_refinement_flags_adp
_atom_site_refinement_flags_occupancy
_atom_site_disorder_assembly
_atom_site_disorder_group
C1 C 1.01943(18) 0.50756(14) 0.1190(3) 0.0299(10) Uani 1 1 d . . . . .
C2 C 1.07615(19) 0.53544(16) 0.1691(3) 0.0423(11) Uani 1 1 d . . . . .
H2 H 1.0796 0.5662 0.1926 0.051 Uiso 1 1 calc R U . . .
C3 C 1.1279(2) 0.51537(17) 0.1826(3) 0.0473(12) Uani 1 1 d . . . . .
H3 H 1.1673 0.5330 0.2170 0.057 Uiso 1 1 calc R U . . .
C4 C 1.1228(2) 0.46972(16) 0.1464(3) 0.0412(11) Uani 1 1 d . . . . .
H4 H 1.1585 0.4578 0.1565 0.049 Uiso 1 1 calc R U . . .
C5 C 1.0659(2) 0.44176(16) 0.0961(3) 0.0425(11) Uani 1 1 d . . . . .
H5 H 1.0620 0.4111 0.0717 0.051 Uiso 1 1 calc R U . . .
C6 C 1.01532(19) 0.46217(15) 0.0842(3) 0.0339(10) Uani 1 1 d . . . . .
C7 C 0.9218(2) 0.47788(15) 0.0434(3) 0.0350(10) Uani 1 1 d . . . . .
C8 C 0.85427(19) 0.46701(16) -0.0016(3) 0.0395(11) Uani 1 1 d . . . . .
C9 C 0.8216(2) 0.42658(19) -0.0613(4) 0.0658(16) Uani 1 1 d . . . . .
H9 H 0.8434 0.4071 -0.0717 0.079 Uiso 1 1 calc R U . . .
C10 C 0.7580(3) 0.4151(2) -0.1049(4) 0.082 Uani 1 1 d D . . . .
C11 C 0.7274(2) 0.4455(2) -0.0885(4) 0.066 Uani 1 1 d . . . . .
H11 H 0.6840 0.4378 -0.1185 0.079 Uiso 1 1 calc R U . . .
C12 C 0.7560(2) 0.48646(16) -0.0309(3) 0.0419(11) Uani 1 1 d . . . . .
C13 C 0.8228(2) 0.49646(15) 0.0158(3) 0.0349(10) Uani 1 1 d . . . . .
C14 C 0.7217(4) 0.3700(3) -0.1697(7) 0.161(3) Uani 1 1 d D U . . .
C17 C 0.7690(7) 0.3313(6) -0.1453(15) 0.169(5) Uani 0.619(11) 1 d D U P A 1
H17A H 0.8030 0.3456 -0.1400 0.254 Uiso 0.619(11) 1 calc R U P A 1
H17B H 0.7457 0.3066 -0.1933 0.254 Uiso 0.619(11) 1 calc R U P A 1
H17C H 0.7890 0.3165 -0.0868 0.254 Uiso 0.619(11) 1 calc R U P A 1
C16 C 0.7040(6) 0.3872(5) -0.2649(10) 0.170(4) Uani 0.619(11) 1 d D U P A 1
H16A H 0.6797 0.3615 -0.3108 0.254 Uiso 0.619(11) 1 calc R U P A 1
H16B H 0.7445 0.3935 -0.2496 0.254 Uiso 0.619(11) 1 calc R U P A 1
H16C H 0.6776 0.4166 -0.2895 0.254 Uiso 0.619(11) 1 calc R U P A 1
C15 C 0.6568(7) 0.3592(7) -0.2012(15) 0.169(4) Uani 0.619(11) 1 d D U P A 1
H15A H 0.6395 0.3289 -0.2359 0.253 Uiso 0.619(11) 1 calc R U P A 1
H15B H 0.6263 0.3855 -0.2404 0.253 Uiso 0.619(11) 1 calc R U P A 1
H15C H 0.6624 0.3562 -0.1478 0.253 Uiso 0.619(11) 1 calc R U P A 1
C17A C 0.6532(11) 0.3869(9) -0.2646(13) 0.148(10) Uani 0.381(11) 1 d D U P A 2
H17D H 0.6600 0.4093 -0.2949 0.222 Uiso 0.381(11) 1 calc R U P A 2
H17E H 0.6286 0.4031 -0.2535 0.222 Uiso 0.381(11) 1 calc R U P A 2
H17F H 0.6288 0.3588 -0.3039 0.222 Uiso 0.381(11) 1 calc R U P A 2
C16A C 0.6957(12) 0.3378(7) -0.1354(16) 0.117(8) Uani 0.381(11) 1 d D U P A 2
H16D H 0.6645 0.3140 -0.1826 0.176 Uiso 0.381(11) 1 calc R U P A 2
H16E H 0.6742 0.3585 -0.1237 0.176 Uiso 0.381(11) 1 calc R U P A 2
H16F H 0.7323 0.3211 -0.0789 0.176 Uiso 0.381(11) 1 calc R U P A 2
C15A C 0.7574(12) 0.3312(9) -0.1734(18) 0.113(9) Uani 0.381(11) 1 d D U P A 2
H15D H 0.7351 0.3254 -0.2373 0.169 Uiso 0.381(11) 1 calc R U P A 2
H15E H 0.7581 0.3013 -0.1468 0.169 Uiso 0.381(11) 1 calc R U P A 2
H15F H 0.8022 0.3417 -0.1385 0.169 Uiso 0.381(11) 1 calc R U P A 2
C18 C 0.7169(2) 0.52043(17) -0.0218(3) 0.0499(13) Uani 1 1 d . . . . .
C19 C 0.6475(2) 0.4992(2) -0.0734(4) 0.0726(16) Uani 1 1 d . . . . .
H19A H 0.6221 0.4968 -0.1390 0.109 Uiso 1 1 calc R U . . .
H19B H 0.6250 0.5205 -0.0641 0.109 Uiso 1 1 calc R U . . .
H19C H 0.6522 0.4671 -0.0493 0.109 Uiso 1 1 calc R U . . .
C20 C 0.7524(2) 0.5274(2) 0.0799(3) 0.0716(16) Uani 1 1 d . . . . .
H20A H 0.7627 0.4958 0.1089 0.107 Uiso 1 1 calc R U . . .
H20B H 0.7241 0.5452 0.0828 0.107 Uiso 1 1 calc R U . . .
H20C H 0.7927 0.5455 0.1121 0.107 Uiso 1 1 calc R U . . .
C21 C 0.7072(2) 0.57029(19) -0.0661(4) 0.0698(16) Uani 1 1 d . . . . .
H21A H 0.7496 0.5859 -0.0308 0.105 Uiso 1 1 calc R U . . .
H21B H 0.6793 0.5908 -0.0658 0.105 Uiso 1 1 calc R U . . .
H21C H 0.6867 0.5654 -0.1293 0.105 Uiso 1 1 calc R U . . .
C22 C 1.14752(19) 0.74836(15) 0.4153(3) 0.0323(10) Uani 1 1 d . . . . .
C23 C 1.1444(2) 0.72418(15) 0.4735(3) 0.0377(11) Uani 1 1 d . . . . .
H23 H 1.1190 0.6959 0.4542 0.045 Uiso 1 1 calc R U . . .
C24 C 1.1806(2) 0.74368(16) 0.5608(3) 0.0427(11) Uani 1 1 d . . . . .
H24 H 1.1798 0.7280 0.6017 0.051 Uiso 1 1 calc R U . . .
C25 C 1.2185(2) 0.78620(16) 0.5902(3) 0.0428(11) Uani 1 1 d . . . . .
H25 H 1.2418 0.7984 0.6498 0.051 Uiso 1 1 calc R U . . .
C26 C 1.2221(2) 0.81050(16) 0.5333(3) 0.0449(12) Uani 1 1 d . . . . .
H26 H 1.2478 0.8386 0.5525 0.054 Uiso 1 1 calc R U . . .
C27 C 1.1853(2) 0.79051(15) 0.4460(3) 0.0356(10) Uani 1 1 d . . . . .
C28 C 1.1396(2) 0.77325(15) 0.3043(3) 0.0362(10) Uani 1 1 d . . . . .
C29 C 1.1252(2) 0.78128(15) 0.2199(3) 0.0361(11) Uani 1 1 d . . . . .
C30 C 1.1637(2) 0.81437(17) 0.2207(3) 0.0500(13) Uani 1 1 d . . . . .
H30 H 1.1975 0.8315 0.2752 0.060 Uiso 1 1 calc R U . . .
C31 C 1.1525(3) 0.82214(18) 0.1420(3) 0.0568(14) Uani 1 1 d . . . . .
C32 C 1.1001(2) 0.79575(18) 0.0616(3) 0.0549(13) Uani 1 1 d . . . . .
H32 H 1.0921 0.8008 0.0081 0.066 Uiso 1 1 calc R U . . .
C33 C 1.0591(2) 0.76262(15) 0.0555(3) 0.0389(11) Uani 1 1 d . . . . .
C34 C 1.0732(2) 0.75513(15) 0.1379(3) 0.0364(11) Uani 1 1 d . . . . .
C35 C 1.1967(3) 0.8577(2) 0.1445(4) 0.0780(18) Uani 1 1 d . . . . .
C36 C 1.1919(3) 0.9087(2) 0.1727(5) 0.106(2) Uani 1 1 d . . . . .
H36A H 1.2189 0.9316 0.1743 0.159 Uiso 1 1 calc R U . . .
H36B H 1.2073 0.9068 0.2335 0.159 Uiso 1 1 calc R U . . .
H36C H 1.1465 0.9195 0.1280 0.159 Uiso 1 1 calc R U . . .
C37 C 1.2696(3) 0.8408(3) 0.2203(4) 0.097(2) Uani 1 1 d . . . . .
H37A H 1.2737 0.8081 0.2063 0.146 Uiso 1 1 calc R U . . .
H37B H 1.2834 0.8409 0.2801 0.146 Uiso 1 1 calc R U . . .
H37C H 1.2973 0.8629 0.2218 0.146 Uiso 1 1 calc R U . . .
C38 C 1.1778(3) 0.8601(3) 0.0526(4) 0.116(3) Uani 1 1 d . . . . .
H38A H 1.1338 0.8734 0.0055 0.174 Uiso 1 1 calc R U . . .
H38B H 1.1789 0.8276 0.0346 0.174 Uiso 1 1 calc R U . . .
H38C H 1.2086 0.8809 0.0590 0.174 Uiso 1 1 calc R U . . .
C39 C 1.0044(2) 0.73480(18) -0.0350(3) 0.0484(12) Uani 1 1 d . . . . .
C40 C 0.9949(3) 0.7536(2) -0.1165(3) 0.0696(16) Uani 1 1 d . . . . .
H40A H 0.9881 0.7885 -0.1225 0.104 Uiso 1 1 calc R U . . .
H40B H 0.9570 0.7378 -0.1733 0.104 Uiso 1 1 calc R U . . .
H40C H 1.0338 0.7462 -0.1048 0.104 Uiso 1 1 calc R U . . .
C41 C 0.9378(2) 0.7419(3) -0.0643(4) 0.101(2) Uani 1 1 d . . . . .
H41A H 0.9387 0.7254 -0.0206 0.151 Uiso 1 1 calc R U . . .
H41B H 0.9029 0.7282 -0.1256 0.151 Uiso 1 1 calc R U . . .
H41C H 0.9298 0.7763 -0.0653 0.151 Uiso 1 1 calc R U . . .
C42 C 1.0220(3) 0.68025(19) -0.0217(4) 0.087(2) Uani 1 1 d . . . . .
H42A H 1.0658 0.6766 0.0023 0.130 Uiso 1 1 calc R U . . .
H42B H 0.9905 0.6636 -0.0807 0.130 Uiso 1 1 calc R U . . .
H42C H 1.0208 0.6663 0.0217 0.130 Uiso 1 1 calc R U . . .
Cl1 Cl 0.85349(5) 0.60738(4) -0.03670(7) 0.0369(3) Uani 1 1 d . . . . .
Cl2 Cl 1.14229(5) 0.64874(4) 0.24049(7) 0.0378(3) Uani 1 1 d . . . . .
N3 N 0.95800(15) 0.51702(12) 0.0902(2) 0.0298(8) Uani 1 1 d . . . . .
N4 N 1.11966(15) 0.73778(12) 0.3248(2) 0.0306(8) Uani 1 1 d . . . . .
Nb1 Nb 0.92485(2) 0.58196(2) 0.12495(2) 0.02635(12) Uani 1 1 d . . . . .
Nb2 Nb 1.05146(2) 0.67490(2) 0.22432(2) 0.02761(12) Uani 1 1 d . . . . .
O1 O 0.95310(13) 0.44292(10) 0.0364(2) 0.0428(7) Uani 1 1 d . . . . .
O2 O 0.85740(12) 0.53386(9) 0.07736(18) 0.0326(7) Uani 1 1 d . . . . .
O3 O 1.0000 0.55987(12) 0.2500 0.0264(8) Uani 1 2 d S T P . .
O4 O 0.90241(11) 0.62988(9) 0.16392(17) 0.0288(6) Uani 1 1 d . . . . .
O5 O 0.99099(11) 0.62741(9) 0.14230(16) 0.0285(6) Uani 1 1 d . . . . .
O6 O 1.0000 0.69755(13) 0.2500 0.0300(9) Uani 1 2 d S T P . .
O7 O 1.03678(12) 0.72322(9) 0.14093(17) 0.0334(7) Uani 1 1 d . . . . .
O8 O 1.17980(13) 0.80675(10) 0.37445(19) 0.0400(7) Uani 1 1 d . . . . .

loop_
_atom_site_aniso_label
_atom_site_aniso_U_11
_atom_site_aniso_U_22
_atom_site_aniso_U_33
_atom_site_aniso_U_23
_atom_site_aniso_U_13
_atom_site_aniso_U_12
C1 0.024(2) 0.029(3) 0.033(2) -0.001(2) 0.018(2) 0.005(2)
C2 0.031(3) 0.036(3) 0.057(3) -0.013(2) 0.029(2) 0.001(2)
C3 0.030(3) 0.048(3) 0.052(3) -0.017(2) 0.023(2) -0.006(2)
C4 0.033(3) 0.047(3) 0.044(3) -0.010(2) 0.027(2) 0.002(2)
C5 0.051(3) 0.033(3) 0.048(3) -0.004(2) 0.036(3) 0.005(2)
C6 0.032(3) 0.032(3) 0.037(2) -0.002(2) 0.024(2) 0.003(2)
C7 0.040(3) 0.028(3) 0.038(2) 0.000(2) 0.027(2) 0.002(2)
C8 0.031(3) 0.036(3) 0.045(3) -0.013(2) 0.024(2) -0.008(2)
C9 0.052(3) 0.060(4) 0.089(4) -0.043(3) 0.050(3) -0.025(3)
C10 0.065 0.077 0.111 -0.065 0.064 -0.044
C11 0.041 0.078 0.078 -0.042 0.041 -0.034
C12 0.032(3) 0.045(3) 0.046(3) -0.008(2) 0.026(2) -0.009(2)
C13 0.035(3) 0.028(3) 0.038(2) -0.006(2) 0.023(2) -0.006(2)
C14 0.116(5) 0.164(6) 0.246(7) -0.172(6) 0.142(5) -0.106(4)
C17 0.121(5) 0.149(7) 0.249(8) -0.179(6) 0.133(6) -0.105(5)
C16 0.127(5) 0.173(7) 0.240(8) -0.172(6) 0.138(6) -0.103(5)
C15 0.114(5) 0.163(7) 0.252(8) -0.171(7) 0.136(6) -0.116(5)
C17A 0.149(11) 0.146(11) 0.144(11) -0.003(4) 0.099(8) -0.004(4)
C16A 0.116(9) 0.117(9) 0.122(9) -0.004(4) 0.084(6) -0.005(4)
C15A 0.116(9) 0.111(10) 0.112(9) -0.002(4) 0.079(7) -0.004(4)
C18 0.039(3) 0.048(3) 0.064(3) -0.017(3) 0.036(3) -0.013(2)
C19 0.041(3) 0.080(4) 0.095(4) -0.024(3) 0.047(3) -0.018(3)
C20 0.054(3) 0.103(5) 0.071(4) -0.027(3) 0.048(3) -0.019(3)
C21 0.053(3) 0.059(4) 0.092(4) -0.006(3) 0.048(3) 0.001(3)
C22 0.034(2) 0.029(3) 0.034(2) -0.004(2) 0.024(2) -0.004(2)
C23 0.040(3) 0.033(3) 0.041(3) -0.010(2) 0.028(2) -0.014(2)
C24 0.044(3) 0.046(3) 0.041(3) -0.003(2) 0.030(2) -0.010(2)
C25 0.042(3) 0.048(3) 0.038(3) -0.011(2) 0.028(2) -0.011(2)
C26 0.044(3) 0.035(3) 0.055(3) -0.012(2) 0.035(3) -0.014(2)
C27 0.039(3) 0.033(3) 0.037(3) -0.002(2) 0.027(2) -0.005(2)
C28 0.043(3) 0.025(3) 0.041(3) -0.006(2) 0.029(2) -0.009(2)
C29 0.038(3) 0.030(3) 0.038(3) -0.003(2) 0.026(2) -0.010(2)
C30 0.056(3) 0.047(3) 0.045(3) -0.005(2) 0.035(3) -0.019(2)
C31 0.073(4) 0.049(3) 0.054(3) -0.001(3) 0.046(3) -0.020(3)
C32 0.065(3) 0.053(3) 0.053(3) 0.004(3) 0.043(3) -0.012(3)
C33 0.042(3) 0.035(3) 0.037(3) 0.004(2) 0.027(2) -0.002(2)
C34 0.035(3) 0.029(3) 0.043(3) 0.008(2) 0.027(2) 0.002(2)
C35 0.090(5) 0.084(5) 0.066(4) -0.005(3) 0.056(4) -0.042(4)
C36 0.126(6) 0.067(5) 0.127(6) -0.002(4) 0.088(5) -0.042(4)
C37 0.071(4) 0.136(6) 0.084(4) -0.008(4) 0.054(4) -0.042(4)
C38 0.125(6) 0.150(7) 0.082(4) -0.008(4) 0.075(4) -0.077(5)
C39 0.047(3) 0.056(3) 0.038(3) 0.002(2) 0.028(2) -0.010(2)
C40 0.075(4) 0.080(4) 0.051(3) -0.002(3) 0.042(3) -0.020(3)
C41 0.047(4) 0.184(7) 0.053(3) -0.008(4) 0.028(3) -0.022(4)
C42 0.123(5) 0.051(4) 0.061(4) -0.014(3) 0.054(4) -0.022(4)
Cl1 0.0354(6) 0.0357(6) 0.0338(6) -0.0018(5) 0.0218(5) 0.0027(5)
Cl2 0.0342(6) 0.0376(7) 0.0481(6) -0.0061(5) 0.0309(6) -0.0068(5)
N3 0.0256(19) 0.023(2) 0.0350(19) -0.0037(16) 0.0189(17) -0.0010(16)
N4 0.034(2) 0.027(2) 0.032(2) -0.0001(16) 0.0231(17) -0.0029(16)
Nb1 0.0225(2) 0.0228(2) 0.0312(2) -0.00268(16) 0.01758(19) -0.00141(16)
Nb2 0.0272(2) 0.0233(2) 0.0326(2) -0.00128(17) 0.02082(19) -0.00366(17)
O1 0.0374(18) 0.0288(18) 0.0587(19) -0.0140(14) 0.0319(16) -0.0060(14)
O2 0.0297(15) 0.0281(17) 0.0404(16) -0.0067(14) 0.0244(14) -0.0068(13)
O3 0.027(2) 0.021(2) 0.033(2) 0.000 0.0211(18) 0.000
O4 0.0218(14) 0.0266(16) 0.0337(15) 0.0009(12) 0.0176(13) 0.0015(12)
O5 0.0282(15) 0.0269(16) 0.0326(15) -0.0012(12) 0.0219(13) 0.0001(12)
O6 0.031(2) 0.022(2) 0.034(2) 0.000 0.0209(19) 0.000
O7 0.0359(16) 0.0279(16) 0.0363(16) 0.0003(13) 0.0249(14) -0.0048(13)
O8 0.0486(18) 0.0312(17) 0.0431(17) -0.0075(15) 0.0329(16) -0.0144(15)

loop_
_atom_type_symbol
_atom_type_description
_atom_type_scat_dispersion_real
_atom_type_scat_dispersion_imag
_atom_type_scat_source
C C 0.0033 0.0016 'International Tables Vol C Tables 4.2.6.8 and 6.1.1.4'
H H 0.0000 0.0000 'International Tables Vol C Tables 4.2.6.8 and 6.1.1.4'
N N 0.0061 0.0033 'International Tables Vol C Tables 4.2.6.8 and 6.1.1.4'
O O 0.0106 0.0060 'International Tables Vol C Tables 4.2.6.8 and 6.1.1.4'
Cl Cl 0.1484 0.1585 'International Tables Vol C Tables 4.2.6.8 and 6.1.1.4'
Nb Nb -2.0727 0.6215 'International Tables Vol C Tables 4.2.6.8 and 6.1.1.4'

loop_
_geom_angle_atom_site_label_1
_geom_angle_atom_site_label_2
_geom_angle_atom_site_label_3
_geom_angle
_geom_angle_site_symmetry_1
_geom_angle_site_symmetry_3
C2 C1 C6 120.7(3) . .
C2 C1 N3 131.5(4) . .
C6 C1 N3 107.7(3) . .
C3 C2 C1 116.6(4) . .
C3 C2 H2 121.7 . .
C1 C2 H2 121.7 . .
C2 C3 C4 122.0(4) . .
C2 C3 H3 119.0 . .
C4 C3 H3 119.0 . .
C5 C4 C3 121.5(4) . .
C5 C4 H4 119.3 . .
C3 C4 H4 119.3 . .
C6 C5 C4 115.5(4) . .
C6 C5 H5 122.2 . .
C4 C5 H5 122.2 . .
C5 C6 O1 128.1(4) . .
C5 C6 C1 123.7(4) . .
O1 C6 C1 108.2(3) . .
N3 C7 O1 113.9(3) . .
N3 C7 C8 129.6(4) . .
O1 C7 C8 116.5(4) . .
C9 C8 C13 120.5(4) . .
C9 C8 C7 119.4(4) . .
C13 C8 C7 120.1(4) . .
C8 C9 C10 121.1(4) . .
C8 C9 H9 119.5 . .
C10 C9 H9 119.5 . .
C11 C10 C9 117.3(4) . .
C11 C10 C14 121.2(5) . .
C9 C10 C14 121.6(5) . .
C12 C11 C10 125.4(4) . .
C12 C11 H11 117.3 . .
C10 C11 H11 117.3 . .
C11 C12 C13 116.1(4) . .
C11 C12 C18 122.0(4) . .
C13 C12 C18 121.9(4) . .
O2 C13 C8 118.5(3) . .
O2 C13 C12 121.9(4) . .
C8 C13 C12 119.6(4) . .
C17 C14 C15 123.3(12) . .
C17 C14 C10 111.7(7) . .
C15 C14 C10 114.5(6) . .
C15A C14 C10 122.0(12) . .
C15A C14 C16A 98.8(16) . .
C10 C14 C16A 108.4(10) . .
C15A C14 C17A 117.0(15) . .
C10 C14 C17A 108.7(12) . .
C16A C14 C17A 98.0(12) . .
C17 C14 C16 94.0(12) . .
C15 C14 C16 105.2(12) . .
C10 C14 C16 103.5(7) . .
C14 C17 H17A 109.5 . .
C14 C17 H17B 109.5 . .
H17A C17 H17B 109.5 . .
C14 C17 H17C 109.5 . .
H17A C17 H17C 109.5 . .
H17B C17 H17C 109.5 . .
C14 C16 H16A 109.5 . .
C14 C16 H16B 109.5 . .
H16A C16 H16B 109.5 . .
C14 C16 H16C 109.5 . .
H16A C16 H16C 109.5 . .
H16B C16 H16C 109.5 . .
C14 C15 H15A 109.5 . .
C14 C15 H15B 109.5 . .
H15A C15 H15B 109.5 . .
C14 C15 H15C 109.5 . .
H15A C15 H15C 109.5 . .
H15B C15 H15C 109.5 . .
C14 C17A H17D 109.5 . .
C14 C17A H17E 109.5 . .
H17D C17A H17E 109.5 . .
C14 C17A H17F 109.5 . .
H17D C17A H17F 109.5 . .
H17E C17A H17F 109.5 . .
C14 C16A H16D 109.5 . .
C14 C16A H16E 109.5 . .
H16D C16A H16E 109.5 . .
C14 C16A H16F 109.5 . .
H16D C16A H16F 109.5 . .
H16E C16A H16F 109.5 . .
C14 C15A H15D 109.5 . .
C14 C15A H15E 109.5 . .
H15D C15A H15E 109.5 . .
C14 C15A H15F 109.5 . .
H15D C15A H15F 109.5 . .
H15E C15A H15F 109.5 . .
C12 C18 C20 111.5(4) . .
C12 C18 C21 108.8(4) . .
C20 C18 C21 110.1(4) . .
C12 C18 C19 111.4(4) . .
C20 C18 C19 107.0(4) . .
C21 C18 C19 107.9(4) . .
C18 C19 H19A 109.5 . .
C18 C19 H19B 109.5 . .
H19A C19 H19B 109.5 . .
C18 C19 H19C 109.5 . .
H19A C19 H19C 109.5 . .
H19B C19 H19C 109.5 . .
C18 C20 H20A 109.5 . .
C18 C20 H20B 109.5 . .
H20A C20 H20B 109.5 . .
C18 C20 H20C 109.5 . .
H20A C20 H20C 109.5 . .
H20B C20 H20C 109.5 . .
C18 C21 H21A 109.5 . .
C18 C21 H21B 109.5 . .
H21A C21 H21B 109.5 . .
C18 C21 H21C 109.5 . .
H21A C21 H21C 109.5 . .
H21B C21 H21C 109.5 . .
C27 C22 C23 119.7(4) . .
C27 C22 N4 108.2(3) . .
C23 C22 N4 132.0(4) . .
C24 C23 C22 117.0(4) . .
C24 C23 H23 121.5 . .
C22 C23 H23 121.5 . .
C23 C24 C25 122.1(4) . .
C23 C24 H24 118.9 . .
C25 C24 H24 118.9 . .
C26 C25 C24 121.5(4) . .
C26 C25 H25 119.3 . .
C24 C25 H25 119.3 . .
C27 C26 C25 115.4(4) . .
C27 C26 H26 122.3 . .
C25 C26 H26 122.3 . .
C22 C27 C26 124.2(4) . .
C22 C27 O8 107.6(3) . .
C26 C27 O8 128.2(4) . .
N4 C28 O8 113.7(3) . .
N4 C28 C29 129.4(4) . .
O8 C28 C29 116.9(3) . .
C30 C29 C34 120.6(4) . .
C30 C29 C28 119.4(4) . .
C34 C29 C28 120.0(4) . .
C31 C30 C29 121.1(4) . .
C31 C30 H30 119.4 . .
C29 C30 H30 119.4 . .
C30 C31 C32 116.7(4) . .
C30 C31 C35 120.7(4) . .
C32 C31 C35 122.6(4) . .
C33 C32 C31 125.3(4) . .
C33 C32 H32 117.4 . .
C31 C32 H32 117.4 . .
C32 C33 C34 116.0(4) . .
C32 C33 C39 121.1(4) . .
C34 C33 C39 122.8(4) . .
O7 C34 C33 121.6(4) . .
O7 C34 C29 118.2(4) . .
C33 C34 C29 120.3(4) . .
C37 C35 C38 108.3(5) . .
C37 C35 C36 107.6(5) . .
C38 C35 C36 110.8(5) . .
C37 C35 C31 109.4(5) . .
C38 C35 C31 112.7(4) . .
C36 C35 C31 107.9(5) . .
C35 C36 H36A 109.5 . .
C35 C36 H36B 109.5 . .
H36A C36 H36B 109.5 . .
C35 C36 H36C 109.5 . .
H36A C36 H36C 109.5 . .
H36B C36 H36C 109.5 . .
C35 C37 H37A 109.5 . .
C35 C37 H37B 109.5 . .
H37A C37 H37B 109.5 . .
C35 C37 H37C 109.5 . .
H37A C37 H37C 109.5 . .
H37B C37 H37C 109.5 . .
C35 C38 H38A 109.5 . .
C35 C38 H38B 109.5 . .
H38A C38 H38B 109.5 . .
C35 C38 H38C 109.5 . .
H38A C38 H38C 109.5 . .
H38B C38 H38C 109.5 . .
C33 C39 C42 109.7(4) . .
C33 C39 C41 110.5(4) . .
C42 C39 C41 110.4(5) . .
C33 C39 C40 112.1(4) . .
C42 C39 C40 107.8(4) . .
C41 C39 C40 106.2(4) . .
C39 C40 H40A 109.5 . .
C39 C40 H40B 109.5 . .
H40A C40 H40B 109.5 . .
C39 C40 H40C 109.5 . .
H40A C40 H40C 109.5 . .
H40B C40 H40C 109.5 . .
C39 C41 H41A 109.5 . .
C39 C41 H41B 109.5 . .
H41A C41 H41B 109.5 . .
C39 C41 H41C 109.5 . .
H41A C41 H41C 109.5 . .
H41B C41 H41C 109.5 . .
C39 C42 H42A 109.5 . .
C39 C42 H42B 109.5 . .
H42A C42 H42B 109.5 . .
C39 C42 H42C 109.5 . .
H42A C42 H42C 109.5 . .
H42B C42 H42C 109.5 . .
C7 N3 C1 105.4(3) . .
C7 N3 Nb1 124.1(3) . .
C1 N3 Nb1 130.3(2) . .
C28 N4 C22 105.5(3) . .
C28 N4 Nb2 123.6(3) . .
C22 N4 Nb2 130.9(2) . .
O4 Nb1 O2 100.77(10) . .
O4 Nb1 O3 93.67(10) . .
O2 Nb1 O3 104.12(11) . .
O4 Nb1 O5 91.80(10) . .
O2 Nb1 O5 163.56(10) . .
O3 Nb1 O5 85.42(9) . .
O4 Nb1 N3 173.84(11) . .
O2 Nb1 N3 77.94(11) . .
O3 Nb1 N3 80.89(10) . .
O5 Nb1 N3 90.64(10) . .
O4 Nb1 Cl1 98.47(8) . .
O2 Nb1 Cl1 85.15(8) . .
O3 Nb1 Cl1 163.12(3) . .
O5 Nb1 Cl1 82.53(7) . .
N3 Nb1 Cl1 87.45(8) . .
O5 Nb2 O7 101.57(11) . .
O5 Nb2 O6 93.62(10) . .
O7 Nb2 O6 104.77(11) . .
O5 Nb2 O4 92.46(10) . 2_755
O7 Nb2 O4 161.58(10) . 2_755
O6 Nb2 O4 85.97(9) . 2_755
O5 Nb2 N4 174.89(11) . .
O7 Nb2 N4 78.06(11) . .
O6 Nb2 N4 81.60(10) . .
O4 Nb2 N4 89.00(10) 2_755 .
O5 Nb2 Cl2 98.41(8) . .
O7 Nb2 Cl2 84.00(8) . .
O6 Nb2 Cl2 163.43(3) . .
O4 Nb2 Cl2 82.18(7) 2_755 .
N4 Nb2 Cl2 86.63(8) . .
C7 O1 C6 104.8(3) . .
C13 O2 Nb1 143.3(2) . .
Nb1 O3 Nb1 143.66(19) 2_755 .
Nb1 O4 Nb2 138.24(13) . 2_755
Nb2 O5 Nb1 138.15(13) . .
Nb2 O6 Nb2 142.72(19) . 2_755
C34 O7 Nb2 138.5(2) . .
C28 O8 C27 105.0(3) . .

loop_
_geom_bond_atom_site_label_1
_geom_bond_atom_site_label_2
_geom_bond_distance
_geom_bond_site_symmetry_2
C1 C2 1.374(5) .
C1 C6 1.378(5) .
C1 N3 1.405(5) .
C2 C3 1.384(5) .
C2 H2 0.9300 .
C3 C4 1.389(6) .
C3 H3 0.9300 .
C4 C5 1.377(6) .
C4 H4 0.9300 .
C5 C6 1.377(5) .
C5 H5 0.9300 .
C6 O1 1.380(4) .
C7 N3 1.309(5) .
C7 O1 1.361(5) .
C7 C8 1.450(5) .
C8 C9 1.395(6) .
C8 C13 1.395(5) .
C9 C10 1.367(6) .
C9 H9 0.9300 .
C10 C11 1.377(7) .
C10 C14 1.541(7) .
C11 C12 1.385(6) .
C11 H11 0.9300 .
C12 C13 1.418(5) .
C12 C18 1.532(6) .
C13 O2 1.350(4) .
C14 C17 1.483(14) .
C14 C15 1.479(11) .
C14 C15A 1.487(17) .
C14 C16A 1.562(14) .
C14 C17A 1.557(16) .
C14 C16 1.652(14) .
C17 H17A 0.9600 .
C17 H17B 0.9600 .
C17 H17C 0.9600 .
C16 H16A 0.9600 .
C16 H16B 0.9600 .
C16 H16C 0.9600 .
C15 H15A 0.9600 .
C15 H15B 0.9600 .
C15 H15C 0.9600 .
C17A H17D 0.9600 .
C17A H17E 0.9600 .
C17A H17F 0.9600 .
C16A H16D 0.9600 .
C16A H16E 0.9600 .
C16A H16F 0.9600 .
C15A H15D 0.9600 .
C15A H15E 0.9600 .
C15A H15F 0.9600 .
C18 C20 1.523(6) .
C18 C21 1.533(7) .
C18 C19 1.544(6) .
C19 H19A 0.9600 .
C19 H19B 0.9600 .
C19 H19C 0.9600 .
C20 H20A 0.9600 .
C20 H20B 0.9600 .
C20 H20C 0.9600 .
C21 H21A 0.9600 .
C21 H21B 0.9600 .
C21 H21C 0.9600 .
C22 C27 1.379(5) .
C22 C23 1.380(5) .
C22 N4 1.404(5) .
C23 C24 1.370(6) .
C23 H23 0.9300 .
C24 C25 1.392(6) .
C24 H24 0.9300 .
C25 C26 1.370(6) .
C25 H25 0.9300 .
C26 C27 1.372(6) .
C26 H26 0.9300 .
C27 O8 1.389(5) .
C28 N4 1.309(5) .
C28 O8 1.364(5) .
C28 C29 1.443(6) .
C29 C30 1.391(6) .
C29 C34 1.409(6) .
C30 C31 1.377(6) .
C30 H30 0.9300 .
C31 C32 1.402(6) .
C31 C35 1.540(7) .
C32 C33 1.391(6) .
C32 H32 0.9300 .
C33 C34 1.407(6) .
C33 C39 1.525(6) .
C34 O7 1.368(4) .
C35 C37 1.540(8) .
C35 C38 1.508(7) .
C35 C36 1.534(8) .
C36 H36A 0.9600 .
C36 H36B 0.9600 .
C36 H36C 0.9600 .
C37 H37A 0.9600 .
C37 H37B 0.9600 .
C37 H37C 0.9600 .
C38 H38A 0.9600 .
C38 H38B 0.9600 .
C38 H38C 0.9600 .
C39 C42 1.525(7) .
C39 C41 1.526(7) .
C39 C40 1.533(6) .
C40 H40A 0.9600 .
C40 H40B 0.9600 .
C40 H40C 0.9600 .
C41 H41A 0.9600 .
C41 H41B 0.9600 .
C41 H41C 0.9600 .
C42 H42A 0.9600 .
C42 H42B 0.9600 .
C42 H42C 0.9600 .
Cl1 Nb1 2.4239(11) .
Cl2 Nb2 2.4285(10) .
N3 Nb1 2.306(3) .
N4 Nb2 2.293(3) .
Nb1 O4 1.831(2) .
Nb1 O2 1.918(2) .
Nb1 O3 1.9249(11) .
Nb1 O5 2.041(2) .
Nb2 O5 1.832(2) .
Nb2 O7 1.920(2) .
Nb2 O6 1.9250(11) .
Nb2 O4 2.028(2) 2_755
O3 Nb1 1.9249(11) 2_755
O4 Nb2 2.028(2) 2_755
O6 Nb2 1.9251(11) 2_755

loop_
_geom_torsion_atom_site_label_1
_geom_torsion_atom_site_label_2
_geom_torsion_atom_site_label_3
_geom_torsion_atom_site_label_4
_geom_torsion
_geom_torsion_site_symmetry_1
_geom_torsion_site_symmetry_4
C6 C1 C2 C3 -0.4(6) . .
N3 C1 C2 C3 -177.7(4) . .
C1 C2 C3 C4 1.0(7) . .
C2 C3 C4 C5 -0.9(7) . .
C3 C4 C5 C6 0.2(6) . .
C4 C5 C6 O1 179.2(4) . .
C4 C5 C6 C1 0.3(6) . .
C2 C1 C6 C5 -0.2(6) . .
N3 C1 C6 C5 177.7(4) . .
C2 C1 C6 O1 -179.3(4) . .
N3 C1 C6 O1 -1.4(4) . .
N3 C7 C8 C9 168.9(5) . .
O1 C7 C8 C9 -10.5(6) . .
N3 C7 C8 C13 -11.9(7) . .
O1 C7 C8 C13 168.7(4) . .
C13 C8 C9 C10 0.7(8) . .
C7 C8 C9 C10 179.9(5) . .
C8 C9 C10 C11 1.0(9) . .
C8 C9 C10 C14 -179.0(7) . .
C9 C10 C11 C12 -0.5(10) . .
C14 C10 C11 C12 179.5(7) . .
C10 C11 C12 C13 -1.6(8) . .
C10 C11 C12 C18 175.6(6) . .
C9 C8 C13 O2 177.0(4) . .
C7 C8 C13 O2 -2.1(6) . .
C9 C8 C13 C12 -2.9(7) . .
C7 C8 C13 C12 178.0(4) . .
C11 C12 C13 O2 -176.7(4) . .
C18 C12 C13 O2 6.1(6) . .
C11 C12 C13 C8 3.2(6) . .
C18 C12 C13 C8 -174.0(4) . .
C11 C10 C14 C17 -153.7(13) . .
C9 C10 C14 C17 26.3(15) . .
C11 C10 C14 C15 -7.6(18) . .
C9 C10 C14 C15 172.4(14) . .
C11 C10 C14 C15A -167.2(15) . .
C9 C10 C14 C15A 12.8(19) . .
C11 C10 C14 C16A -53.7(14) . .
C9 C10 C14 C16A 126.3(12) . .
C11 C10 C14 C17A 51.8(16) . .
C9 C10 C14 C17A -128.2(13) . .
C11 C10 C14 C16 106.4(8) . .
C9 C10 C14 C16 -73.6(9) . .
C11 C12 C18 C20 126.7(5) . .
C13 C12 C18 C20 -56.2(6) . .
C11 C12 C18 C21 -111.6(5) . .
C13 C12 C18 C21 65.4(5) . .
C11 C12 C18 C19 7.3(7) . .
C13 C12 C18 C19 -175.7(4) . .
C27 C22 C23 C24 -0.8(6) . .
N4 C22 C23 C24 177.1(4) . .
C22 C23 C24 C25 0.6(6) . .
C23 C24 C25 C26 -0.8(7) . .
C24 C25 C26 C27 1.1(6) . .
C23 C22 C27 C26 1.2(6) . .
N4 C22 C27 C26 -177.1(4) . .
C23 C22 C27 O8 179.6(3) . .
N4 C22 C27 O8 1.3(4) . .
C25 C26 C27 C22 -1.3(6) . .
C25 C26 C27 O8 -179.4(4) . .
N4 C28 C29 C30 -164.7(4) . .
O8 C28 C29 C30 15.0(6) . .
N4 C28 C29 C34 14.3(7) . .
O8 C28 C29 C34 -166.0(4) . .
C34 C29 C30 C31 -0.5(7) . .
C28 C29 C30 C31 178.4(4) . .
C29 C30 C31 C32 0.9(7) . .
C29 C30 C31 C35 -178.1(5) . .
C30 C31 C32 C33 -0.1(8) . .
C35 C31 C32 C33 178.9(5) . .
C31 C32 C33 C34 -1.0(7) . .
C31 C32 C33 C39 -178.5(5) . .
C32 C33 C34 O7 -179.6(4) . .
C39 C33 C34 O7 -2.2(6) . .
C32 C33 C34 C29 1.4(6) . .
C39 C33 C34 C29 178.9(4) . .
C30 C29 C34 O7 -179.7(4) . .
C28 C29 C34 O7 1.3(6) . .
C30 C29 C34 C33 -0.7(6) . .
C28 C29 C34 C33 -179.7(4) . .
C30 C31 C35 C37 57.9(7) . .
C32 C31 C35 C37 -121.2(6) . .
C30 C31 C35 C38 178.4(6) . .
C32 C31 C35 C38 -0.6(9) . .
C30 C31 C35 C36 -59.0(7) . .
C32 C31 C35 C36 122.0(6) . .
C32 C33 C39 C42 111.3(5) . .
C34 C33 C39 C42 -66.0(6) . .
C32 C33 C39 C41 -126.7(5) . .
C34 C33 C39 C41 56.0(6) . .
C32 C33 C39 C40 -8.4(6) . .
C34 C33 C39 C40 174.3(4) . .
O1 C7 N3 C1 -1.2(4) . .
C8 C7 N3 C1 179.3(4) . .
O1 C7 N3 Nb1 -176.0(2) . .
C8 C7 N3 Nb1 4.5(6) . .
C2 C1 N3 C7 179.1(4) . .
C6 C1 N3 C7 1.6(4) . .
C2 C1 N3 Nb1 -6.5(6) . .
C6 C1 N3 Nb1 175.9(3) . .
O8 C28 N4 C22 1.1(4) . .
C29 C28 N4 C22 -179.2(4) . .
O8 C28 N4 Nb2 179.9(2) . .
C29 C28 N4 Nb2 -0.3(6) . .
C27 C22 N4 C28 -1.5(4) . .
C23 C22 N4 C28 -179.5(4) . .
C27 C22 N4 Nb2 179.8(3) . .
C23 C22 N4 Nb2 1.8(6) . .
N3 C7 O1 C6 0.4(4) . .
C8 C7 O1 C6 179.9(3) . .
C5 C6 O1 C7 -178.3(4) . .
C1 C6 O1 C7 0.7(4) . .
C8 C13 O2 Nb1 33.2(6) . .
C12 C13 O2 Nb1 -146.9(3) . .
O2 Nb1 O4 Nb2 136.37(19) . 2_755
O3 Nb1 O4 Nb2 31.2(2) . 2_755
O5 Nb1 O4 Nb2 -54.3(2) . 2_755
Cl1 Nb1 O4 Nb2 -136.99(18) . 2_755
O7 Nb2 O5 Nb1 -138.51(19) . .
O6 Nb2 O5 Nb1 -32.6(2) . .
O4 Nb2 O5 Nb1 53.5(2) 2_755 .
Cl2 Nb2 O5 Nb1 135.94(18) . .
C33 C34 O7 Nb2 139.4(3) . .
C29 C34 O7 Nb2 -41.6(6) . .
N4 C28 O8 C27 -0.3(4) . .
C29 C28 O8 C27 179.9(3) . .
C22 C27 O8 C28 -0.7(4) . .
C26 C27 O8 C28 177.7(4) . .
